data_7156542
loop_
_publ_author_name
'Li, Pinhua'
'Wang, Guan-Wu'
'Chen, Hao'
'Wang, Lei'

_publ_section_title
;
 Nickel-catalyzed regioselective arylation of aromatic amides with aryl
 iodides enabled by an N,O-bidentate directing group.
;
_journal_issue 45
_journal_name_full 'Organic &amp; biomolecular chemistry'
_journal_page_first 8783
_journal_page_last 8790
_journal_paper_doi 10.1039/c8ob02237b
_journal_volume 16
_journal_year 2018
_chemical_formula_moiety 'C20 H18 N2 O2'
_chemical_formula_sum 'C20 H18 N2 O2'
_chemical_formula_weight 318.36
_space_group_crystal_system triclinic
_space_group_IT_number 2
_space_group_name_Hall '-P 1'
_space_group_name_H-M_alt 'P -1'
_symmetry_space_group_name_Hall '-P 1'
_symmetry_space_group_name_H-M 'P -1'
_atom_sites_solution_hydrogens geom
_audit_creation_method SHELXL-2014
_audit_update_record
;
2018-08-01 deposited with the CCDC.
2018-10-30 downloaded from the CCDC.
;
_cell_angle_alpha 68.6045(14)
_cell_angle_beta 85.8107(17)
_cell_angle_gamma 77.4717(17)
_cell_formula_units_Z 4
_cell_length_a 7.8748(4)
_cell_length_b 14.7543(6)
_cell_length_c 15.7507(6)
_cell_measurement_reflns_used 8071
_cell_measurement_temperature 296(2)
_cell_measurement_theta_max 27.5119
_cell_measurement_theta_min 2.8534
_cell_volume 1663.30(13)
_computing_cell_refinement 'Bruker SMART'
_computing_data_collection 'Bruker SMART APEX II'
_computing_data_reduction 'Bruker SAINT'
_computing_molecular_graphics 'Bruker SHELXTL'
_computing_publication_material 'Bruker SHELXTL'
_computing_structure_refinement 'SHELXL-2014 (Sheldrick, 2014)'
_computing_structure_solution 'SHELXL-2014 (Sheldrick, 2014)'
_diffrn_ambient_temperature 296(2)
_diffrn_measured_fraction_theta_full 0.910
_diffrn_measured_fraction_theta_max 0.923
_diffrn_measurement_device_type 'Bruker APEX II area detector'
_diffrn_measurement_method '\w scans'
_diffrn_radiation_type MoK\a
_diffrn_radiation_wavelength 0.71073
_diffrn_reflns_av_R_equivalents 0.0368
_diffrn_reflns_av_unetI/netI 0.0437
_diffrn_reflns_Laue_measured_fraction_full 0.910
_diffrn_reflns_Laue_measured_fraction_max 0.923
_diffrn_reflns_limit_h_max 9
_diffrn_reflns_limit_h_min -9
_diffrn_reflns_limit_k_max 17
_diffrn_reflns_limit_k_min -17
_diffrn_reflns_limit_l_max 17
_diffrn_reflns_limit_l_min -18
_diffrn_reflns_number 14975
_diffrn_reflns_point_group_measured_fraction_full 0.910
_diffrn_reflns_point_group_measured_fraction_max 0.923
_diffrn_reflns_theta_full 25.242
_diffrn_reflns_theta_max 25.098
_diffrn_reflns_theta_min 2.778
_diffrn_source 'fine-focus sealed tube'
_exptl_absorpt_coefficient_mu 0.083
_exptl_absorpt_correction_T_max 0.988
_exptl_absorpt_correction_T_min 0.984
_exptl_absorpt_correction_type multi-scan
_exptl_absorpt_process_details SADABS
_exptl_crystal_colour colorless
_exptl_crystal_density_diffrn 1.271
_exptl_crystal_density_method 'not measured'
_exptl_crystal_description block
_exptl_crystal_F_000 672
_exptl_crystal_size_max 0.200
_exptl_crystal_size_mid 0.200
_exptl_crystal_size_min 0.150
_refine_diff_density_max 0.671
_refine_diff_density_min -0.306
_refine_diff_density_rms 0.060
_refine_ls_extinction_method none
_refine_ls_goodness_of_fit_ref 1.162
_refine_ls_hydrogen_treatment constr
_refine_ls_matrix_type full
_refine_ls_number_parameters 437
_refine_ls_number_reflns 5483
_refine_ls_number_restraints 0
_refine_ls_restrained_S_all 1.162
_refine_ls_R_factor_all 0.1203
_refine_ls_R_factor_gt 0.0899
_refine_ls_shift/su_max 0.000
_refine_ls_shift/su_mean 0.000
_refine_ls_structure_factor_coef Fsqd
_refine_ls_weighting_details 'w=1/[\s^2^(Fo^2^)+(0.0534P)^2^+3.1943P] where P=(Fo^2^+2Fc^2^)/3'
_refine_ls_weighting_scheme calc
_refine_ls_wR_factor_gt 0.2091
_refine_ls_wR_factor_ref 0.2241
_reflns_Friedel_coverage 0.000
_reflns_number_gt 3778
_reflns_number_total 5483
_reflns_threshold_expression 'I > 2\s(I)'
_cod_data_source_file c8ob02237b2.cif
_cod_data_source_block 3b
_cod_depositor_comments
;
The following automatic conversions were performed:

'_exptl_absorpt_correction_type' value 'Multi-scan' changed to
'multi-scan' according to
/home/data/users/saulius/crontab/automatic-downloads/rss-feeds/RSC/lib/dictionaries/cif_core.dic
dictionary named 'cif_core.dic' version 2.4.2 from 2011-04-26.

Automatic conversion script
Id: cif_fix_values 4973 2017-02-22 13:04:09Z antanas 

 Adding full bibliography for 7156542.cif.
;
_cod_database_code 7156542
_shelx_space_group_comment
;
The symmetry employed for this shelxl refinement is uniquely defined
by the following loop, which should always be used as a source of
symmetry information in preference to the above space-group names.
They are only intended as comments.
;
_shelx_estimated_absorpt_t_min 0.984
_shelx_estimated_absorpt_t_max 0.988
_shelxl_version_number 2014-3

loop_
_space_group_symop_operation_xyz
'x, y, z'
'-x, -y, -z'

loop_
_atom_site_label
_atom_site_type_symbol
_atom_site_fract_x
_atom_site_fract_y
_atom_site_fract_z
_atom_site_U_iso_or_equiv
_atom_site_adp_type
_atom_site_occupancy
_atom_site_site_symmetry_order
_atom_site_calc_flag
_atom_site_refinement_flags_posn
_atom_site_refinement_flags_adp
C1 C 0.7892(5) 0.5261(3) 0.4037(3) 0.0373(9) Uani 1 1 d . .
C2 C 0.9246(6) 0.5189(4) 0.3452(3) 0.0549(12) Uani 1 1 d . .
H2A H 0.9236 0.5680 0.2877 0.066 Uiso 1 1 calc R U
C3 C 1.0626(6) 0.4386(4) 0.3716(4) 0.0699(15) Uani 1 1 d . .
H3 H 1.1536 0.4332 0.3315 0.084 Uiso 1 1 calc R U
C4 C 1.0660(7) 0.3668(4) 0.4565(4) 0.0687(15) Uani 1 1 d . .
H4 H 1.1593 0.3129 0.4750 0.082 Uiso 1 1 calc R U
C5 C 0.9300(6) 0.3757(4) 0.5134(4) 0.0681(15) Uani 1 1 d . .
H5 H 0.9299 0.3265 0.5707 0.082 Uiso 1 1 calc R U
C6 C 0.6084(5) 0.6847(3) 0.3135(3) 0.0375(9) Uani 1 1 d . .
C7 C 0.4225(5) 0.7406(3) 0.3008(2) 0.0349(9) Uani 1 1 d . .
C8 C 0.3636(5) 0.8160(3) 0.3356(3) 0.0399(10) Uani 1 1 d . .
C9 C 0.1916(6) 0.8680(3) 0.3189(3) 0.0551(12) Uani 1 1 d . .
H9 H 0.1501 0.9181 0.3423 0.066 Uiso 1 1 calc R U
C10 C 0.0830(6) 0.8456(4) 0.2681(3) 0.0580(13) Uani 1 1 d . .
H10 H -0.0309 0.8814 0.2566 0.070 Uiso 1 1 calc R U
C11 C 0.1417(6) 0.7709(3) 0.2345(3) 0.0500(11) Uani 1 1 d . .
H11 H 0.0667 0.7563 0.2006 0.060 Uiso 1 1 calc R U
C12 C 0.3105(5) 0.7168(3) 0.2502(3) 0.0412(10) Uani 1 1 d . .
C13 C 0.4769(5) 0.8411(3) 0.3920(3) 0.0413(10) Uani 1 1 d . .
C14 C 0.4474(7) 0.8197(4) 0.4836(3) 0.0644(14) Uani 1 1 d . .
H14 H 0.3578 0.7872 0.5108 0.077 Uiso 1 1 calc R U
C15 C 0.5479(7) 0.8455(4) 0.5363(3) 0.0688(15) Uani 1 1 d . .
H15 H 0.5253 0.8292 0.5983 0.083 Uiso 1 1 calc R U
C16 C 0.6791(6) 0.8942(3) 0.4991(3) 0.0523(12) Uani 1 1 d . .
C17 C 0.7073(7) 0.9165(5) 0.4086(4) 0.0769(17) Uani 1 1 d . .
H17 H 0.7955 0.9503 0.3815 0.092 Uiso 1 1 calc R U
C18 C 0.6083(7) 0.8904(5) 0.3548(4) 0.0743(16) Uani 1 1 d . .
H18 H 0.6317 0.9068 0.2928 0.089 Uiso 1 1 calc R U
C19 C 0.7883(8) 0.9222(4) 0.5569(4) 0.0820(18) Uani 1 1 d . .
H19A H 0.7512 0.8987 0.6192 0.123 Uiso 1 1 calc R U
H19B H 0.7748 0.9932 0.5352 0.123 Uiso 1 1 calc R U
H19C H 0.9084 0.8923 0.5531 0.123 Uiso 1 1 calc R U
C20 C 0.3703(7) 0.6319(4) 0.2168(3) 0.0626(13) Uani 1 1 d . .
H20A H 0.2839 0.6325 0.1766 0.094 Uiso 1 1 calc R U
H20B H 0.3872 0.5702 0.2679 0.094 Uiso 1 1 calc R U
H20C H 0.4779 0.6387 0.1847 0.094 Uiso 1 1 calc R U
C21 C 0.1951(5) 0.4811(3) 0.0962(3) 0.0345(9) Uani 1 1 d . .
C22 C 0.0307(5) 0.4668(3) 0.1273(3) 0.0467(11) Uani 1 1 d . .
H22 H 0.0155 0.4046 0.1668 0.056 Uiso 1 1 calc R U
C23 C -0.1105(6) 0.5447(4) 0.0997(3) 0.0608(13) Uani 1 1 d . .
H23 H -0.2212 0.5351 0.1204 0.073 Uiso 1 1 calc R U
C24 C -0.0875(6) 0.6358(4) 0.0419(4) 0.0612(13) Uani 1 1 d . .
H24 H -0.1820 0.6889 0.0233 0.073 Uiso 1 1 calc R U
C25 C 0.0750(6) 0.6481(3) 0.0120(3) 0.0537(12) Uani 1 1 d . .
H25 H 0.0907 0.7101 -0.0280 0.064 Uiso 1 1 calc R U
C26 C 0.3763(5) 0.3209(3) 0.1862(3) 0.0345(9) Uani 1 1 d . .
C27 C 0.5622(5) 0.2657(3) 0.2002(3) 0.0338(9) Uani 1 1 d . .
C28 C 0.6214(5) 0.1888(3) 0.1669(3) 0.0365(9) Uani 1 1 d . .
C29 C 0.7942(5) 0.1376(3) 0.1841(3) 0.0517(12) Uani 1 1 d . .
H29 H 0.8368 0.0871 0.1613 0.062 Uiso 1 1 calc R U
C30 C 0.9023(6) 0.1613(4) 0.2344(3) 0.0574(13) Uani 1 1 d . .
H30 H 1.0165 0.1260 0.2462 0.069 Uiso 1 1 calc R U
C31 C 0.8418(6) 0.2368(3) 0.2671(3) 0.0505(11) Uani 1 1 d . .
H31 H 0.9160 0.2523 0.3007 0.061 Uiso 1 1 calc R U
C32 C 0.6720(5) 0.2902(3) 0.2509(3) 0.0400(10) Uani 1 1 d . .
C33 C 0.5103(5) 0.1618(3) 0.1110(3) 0.0397(10) Uani 1 1 d . .
C34 C 0.5402(6) 0.1835(3) 0.0189(3) 0.0559(12) Uani 1 1 d . .
H34 H 0.6264 0.2186 -0.0089 0.067 Uiso 1 1 calc R U
C35 C 0.4441(7) 0.1539(4) -0.0327(3) 0.0599(13) Uani 1 1 d . .
H35 H 0.4672 0.1696 -0.0946 0.072 Uiso 1 1 calc R U
C36 C 0.3165(6) 0.1024(3) 0.0051(3) 0.0513(12) Uani 1 1 d . .
C37 C 0.2867(7) 0.0807(5) 0.0958(4) 0.0742(16) Uani 1 1 d . .
H37 H 0.2005 0.0454 0.1231 0.089 Uiso 1 1 calc R U
C38 C 0.3820(7) 0.1098(4) 0.1489(4) 0.0701(15) Uani 1 1 d . .
H38 H 0.3583 0.0937 0.2108 0.084 Uiso 1 1 calc R U
C39 C 0.2118(7) 0.0713(4) -0.0522(4) 0.0807(18) Uani 1 1 d . .
H39A H 0.0917 0.1030 -0.0523 0.121 Uiso 1 1 calc R U
H39B H 0.2226 0.0004 -0.0273 0.121 Uiso 1 1 calc R U
H39C H 0.2545 0.0906 -0.1136 0.121 Uiso 1 1 calc R U
C40 C 0.6098(6) 0.3726(4) 0.2872(4) 0.0606(13) Uani 1 1 d . .
H40A H 0.7014 0.3766 0.3219 0.091 Uiso 1 1 calc R U
H40B H 0.5109 0.3594 0.3256 0.091 Uiso 1 1 calc R U
H40C H 0.5774 0.4344 0.2372 0.091 Uiso 1 1 calc R U
N1 N 0.7946(4) 0.4548(3) 0.4883(3) 0.0545(10) Uani 1 1 d . .
N2 N 0.6379(4) 0.5977(2) 0.3861(2) 0.0388(8) Uani 1 1 d . .
H2 H 0.5546 0.5862 0.4244 0.047 Uiso 1 1 calc R U
N3 N 0.2151(4) 0.5721(2) 0.0390(2) 0.0388(8) Uani 1 1 d . .
N4 N 0.3491(4) 0.4107(2) 0.1165(2) 0.0362(8) Uani 1 1 d . .
H4A H 0.4361 0.4250 0.0815 0.043 Uiso 1 1 calc R U
O1 O 0.6699(4) 0.4651(3) 0.5475(2) 0.0751(11) Uani 1 1 d . .
O2 O 0.7211(4) 0.7151(2) 0.2606(2) 0.0649(10) Uani 1 1 d . .
O3 O 0.3711(4) 0.5868(2) 0.0103(2) 0.0548(8) Uani 1 1 d . .
O4 O 0.2618(4) 0.2893(2) 0.2365(2) 0.0584(9) Uani 1 1 d . .

loop_
_atom_site_aniso_label
_atom_site_aniso_U_11
_atom_site_aniso_U_22
_atom_site_aniso_U_33
_atom_site_aniso_U_23
_atom_site_aniso_U_13
_atom_site_aniso_U_12
C1 0.034(2) 0.034(2) 0.042(2) -0.0093(19) -0.0032(17) -0.0079(17)
C2 0.050(3) 0.056(3) 0.052(3) -0.019(2) 0.008(2) 0.001(2)
C3 0.052(3) 0.074(4) 0.083(4) -0.042(3) 0.006(3) 0.010(3)
C4 0.056(3) 0.049(3) 0.092(4) -0.026(3) -0.018(3) 0.013(2)
C5 0.050(3) 0.048(3) 0.080(4) 0.007(3) -0.019(3) -0.004(2)
C6 0.039(2) 0.036(2) 0.035(2) -0.0107(19) 0.0039(18) -0.0070(18)
C7 0.036(2) 0.034(2) 0.028(2) -0.0047(17) -0.0024(16) -0.0046(17)
C8 0.038(2) 0.036(2) 0.045(2) -0.0150(19) -0.0060(18) -0.0016(18)
C9 0.046(3) 0.049(3) 0.070(3) -0.029(3) -0.012(2) 0.007(2)
C10 0.038(2) 0.056(3) 0.072(3) -0.019(3) -0.017(2) 0.004(2)
C11 0.049(3) 0.049(3) 0.048(3) -0.011(2) -0.017(2) -0.006(2)
C12 0.048(2) 0.038(2) 0.037(2) -0.0117(19) -0.0033(18) -0.0076(19)
C13 0.039(2) 0.039(2) 0.047(3) -0.020(2) -0.0037(19) 0.0003(18)
C14 0.076(3) 0.066(3) 0.051(3) -0.010(3) -0.011(3) -0.030(3)
C15 0.096(4) 0.069(4) 0.041(3) -0.010(3) -0.014(3) -0.028(3)
C16 0.056(3) 0.039(3) 0.061(3) -0.022(2) -0.021(2) 0.005(2)
C17 0.062(3) 0.115(5) 0.081(4) -0.053(4) 0.010(3) -0.045(3)
C18 0.064(3) 0.124(5) 0.058(3) -0.050(3) 0.015(3) -0.040(3)
C19 0.087(4) 0.077(4) 0.091(4) -0.038(3) -0.039(3) -0.008(3)
C20 0.076(3) 0.059(3) 0.062(3) -0.033(3) -0.007(3) -0.011(3)
C21 0.035(2) 0.031(2) 0.036(2) -0.0130(18) -0.0001(16) -0.0022(17)
C22 0.039(2) 0.042(3) 0.050(3) -0.009(2) 0.0027(19) -0.0052(19)
C23 0.037(2) 0.071(4) 0.069(3) -0.027(3) 0.002(2) 0.002(2)
C24 0.051(3) 0.045(3) 0.079(4) -0.022(3) -0.011(3) 0.011(2)
C25 0.064(3) 0.028(2) 0.061(3) -0.013(2) -0.009(2) 0.003(2)
C26 0.036(2) 0.030(2) 0.034(2) -0.0080(18) 0.0023(17) -0.0072(17)
C27 0.033(2) 0.026(2) 0.034(2) -0.0027(17) -0.0019(16) -0.0050(16)
C28 0.034(2) 0.030(2) 0.040(2) -0.0070(18) -0.0025(17) -0.0042(17)
C29 0.043(2) 0.045(3) 0.064(3) -0.022(2) -0.009(2) 0.005(2)
C30 0.036(2) 0.056(3) 0.070(3) -0.014(3) -0.015(2) 0.000(2)
C31 0.047(3) 0.047(3) 0.053(3) -0.008(2) -0.014(2) -0.013(2)
C32 0.041(2) 0.033(2) 0.043(2) -0.0095(19) -0.0023(18) -0.0098(18)
C33 0.036(2) 0.033(2) 0.050(3) -0.016(2) -0.0049(18) -0.0004(17)
C34 0.067(3) 0.051(3) 0.048(3) -0.007(2) -0.005(2) -0.023(2)
C35 0.080(4) 0.053(3) 0.045(3) -0.013(2) -0.014(2) -0.015(3)
C36 0.050(3) 0.040(3) 0.065(3) -0.022(2) -0.016(2) 0.002(2)
C37 0.060(3) 0.105(5) 0.080(4) -0.046(4) 0.014(3) -0.046(3)
C38 0.064(3) 0.109(5) 0.057(3) -0.040(3) 0.016(3) -0.043(3)
C39 0.080(4) 0.073(4) 0.101(5) -0.044(3) -0.037(3) -0.005(3)
C40 0.066(3) 0.052(3) 0.071(3) -0.028(3) -0.009(3) -0.015(2)
N1 0.0340(19) 0.053(2) 0.059(2) 0.001(2) -0.0047(17) -0.0095(17)
N2 0.0313(17) 0.041(2) 0.0364(19) -0.0070(16) 0.0044(14) -0.0043(15)
N3 0.046(2) 0.0282(19) 0.0404(19) -0.0114(16) 0.0016(15) -0.0060(15)
N4 0.0309(17) 0.0331(19) 0.0383(19) -0.0067(16) 0.0043(14) -0.0056(14)
O1 0.0418(18) 0.099(3) 0.055(2) 0.006(2) 0.0010(15) -0.0130(18)
O2 0.0470(18) 0.055(2) 0.065(2) 0.0050(17) 0.0173(16) -0.0041(15)
O3 0.0540(19) 0.0382(17) 0.064(2) -0.0092(15) 0.0158(15) -0.0132(14)
O4 0.0414(17) 0.0451(18) 0.061(2) 0.0080(16) 0.0113(15) -0.0028(14)

loop_
_atom_type_symbol
_atom_type_description
_atom_type_scat_dispersion_real
_atom_type_scat_dispersion_imag
_atom_type_scat_source
C C 0.0033 0.0016 'International Tables Vol C Tables 4.2.6.8 and 6.1.1.4'
H H 0.0000 0.0000 'International Tables Vol C Tables 4.2.6.8 and 6.1.1.4'
N N 0.0061 0.0033 'International Tables Vol C Tables 4.2.6.8 and 6.1.1.4'
O O 0.0106 0.0060 'International Tables Vol C Tables 4.2.6.8 and 6.1.1.4'

loop_
_geom_angle_atom_site_label_1
_geom_angle_atom_site_label_2
_geom_angle_atom_site_label_3
_geom_angle
N1 C1 C2 119.3(4)
N1 C1 N2 113.5(3)
C2 C1 N2 127.2(4)
C1 C2 C3 120.0(5)
C4 C3 C2 120.3(5)
C5 C4 C3 118.7(5)
N1 C5 C4 121.5(5)
O2 C6 N2 123.4(4)
O2 C6 C7 121.5(4)
N2 C6 C7 115.0(3)
C8 C7 C12 120.6(4)
C8 C7 C6 121.2(3)
C12 C7 C6 118.2(3)
C7 C8 C9 118.8(4)
C7 C8 C13 122.1(3)
C9 C8 C13 119.0(4)
C10 C9 C8 120.4(4)
C11 C10 C9 120.4(4)
C10 C11 C12 121.0(4)
C11 C12 C7 118.7(4)
C11 C12 C20 120.4(4)
C7 C12 C20 120.9(4)
C18 C13 C14 117.0(4)
C18 C13 C8 122.1(4)
C14 C13 C8 120.8(4)
C13 C14 C15 121.5(5)
C16 C15 C14 121.3(5)
C17 C16 C15 117.4(4)
C17 C16 C19 121.6(5)
C15 C16 C19 121.1(5)
C16 C17 C18 122.1(5)
C13 C18 C17 120.7(5)
N3 C21 C22 119.2(3)
N3 C21 N4 113.7(3)
C22 C21 N4 127.1(4)
C23 C22 C21 120.0(4)
C24 C23 C22 119.8(4)
C25 C24 C23 119.2(4)
N3 C25 C24 121.5(4)
O4 C26 N4 123.1(3)
O4 C26 C27 121.8(3)
N4 C26 C27 115.0(3)
C28 C27 C32 121.0(3)
C28 C27 C26 120.5(3)
C32 C27 C26 118.4(3)
C27 C28 C29 118.4(4)
C27 C28 C33 122.8(3)
C29 C28 C33 118.8(4)
C30 C29 C28 120.7(4)
C31 C30 C29 120.2(4)
C30 C31 C32 121.0(4)
C31 C32 C27 118.7(4)
C31 C32 C40 119.8(4)
C27 C32 C40 121.5(4)
C38 C33 C34 117.2(4)
C38 C33 C28 122.0(4)
C34 C33 C28 120.7(4)
C33 C34 C35 121.2(4)
C36 C35 C34 121.5(5)
C37 C36 C35 117.6(4)
C37 C36 C39 121.5(5)
C35 C36 C39 120.9(5)
C36 C37 C38 121.7(5)
C33 C38 C37 120.8(5)
O1 N1 C5 120.1(4)
O1 N1 C1 119.5(3)
C5 N1 C1 120.3(4)
C6 N2 C1 125.9(3)
O3 N3 C21 119.7(3)
O3 N3 C25 120.1(3)
C21 N3 C25 120.3(4)
C26 N4 C21 126.4(3)

loop_
_geom_bond_atom_site_label_1
_geom_bond_atom_site_label_2
_geom_bond_distance
C1 N1 1.361(5)
C1 C2 1.370(6)
C1 N2 1.378(5)
C2 C3 1.380(6)
C3 C4 1.368(7)
C4 C5 1.360(7)
C5 N1 1.357(6)
C6 O2 1.215(5)
C6 N2 1.360(5)
C6 C7 1.504(5)
C7 C8 1.391(5)
C7 C12 1.406(5)
C8 C9 1.395(6)
C8 C13 1.490(6)
C9 C10 1.378(6)
C10 C11 1.371(6)
C11 C12 1.382(6)
C12 C20 1.502(6)
C13 C18 1.368(6)
C13 C14 1.373(6)
C14 C15 1.384(7)
C15 C16 1.362(7)
C16 C17 1.354(7)
C16 C19 1.511(6)
C17 C18 1.393(7)
C21 N3 1.351(5)
C21 C22 1.382(5)
C21 N4 1.386(5)
C22 C23 1.378(6)
C23 C24 1.363(7)
C24 C25 1.358(7)
C25 N3 1.356(5)
C26 O4 1.212(4)
C26 N4 1.363(5)
C26 C27 1.501(5)
C27 C28 1.396(5)
C27 C32 1.400(5)
C28 C29 1.398(5)
C28 C33 1.490(5)
C29 C30 1.379(6)
C30 C31 1.373(7)
C31 C32 1.386(6)
C32 C40 1.501(6)
C33 C38 1.372(6)
C33 C34 1.380(6)
C34 C35 1.384(6)
C35 C36 1.362(7)
C36 C37 1.359(7)
C36 C39 1.512(6)
C37 C38 1.393(7)
N1 O1 1.327(5)
N3 O3 1.313(4)
